data_2203977
loop_
_publ_author_name
'Jongen, Liesbet'
'Meyer, Gerd'

_publ_section_title
;
 Dipotassium hexachlorotantalate(IV), K~2~TaCl~6~
;
_journal_issue 8
_journal_name_full 'Acta Crystallographica Section E'
_journal_page_first i91
_journal_page_last i92
_journal_paper_doi 10.1107/S1600536804016198
_journal_volume 60
_journal_year 2004
_chemical_formula_iupac 'K2 Ta Cl6'
_chemical_formula_moiety 'K2 Ta Cl6'
_chemical_formula_sum 'Cl6 K2 Ta'
_chemical_formula_weight 471.85
_chemical_name_systematic ?
_space_group_IT_number 225
_symmetry_cell_setting cubic
_symmetry_space_group_name_Hall '-F 4 2 3'
_symmetry_space_group_name_H-M 'F m -3 m'
_atom_sites_solution_hydrogens none
_atom_sites_solution_primary direct
_atom_sites_solution_secondary difmap
_audit_creation_method SHELXL-97
_cell_angle_alpha 90.00
_cell_angle_beta 90.00
_cell_angle_gamma 90.00
_cell_formula_units_Z 4
_cell_length_a 9.9935(16)
_cell_length_b 9.9935(16)
_cell_length_c 9.9935(16)
_cell_measurement_reflns_used 1314
_cell_measurement_temperature 293(2)
_cell_measurement_theta_max 28.15
_cell_measurement_theta_min 1.90
_cell_volume 998.1(3)
_computing_cell_refinement X-AREA
_computing_data_collection 'X-AREA (Stoe & Cie, 2002)'
_computing_data_reduction X-AREA
_computing_molecular_graphics
;
DIAMOND (Brandenburg, 1996) and XP in SHELXTL-Plus (Sheldrick, 1991)
;
_computing_structure_refinement 'SHELXL97 (Sheldrick, 1997)'
_computing_structure_solution 'SHELXS97 (Sheldrick, 1990)'
_diffrn_ambient_temperature 293(2)
_diffrn_detector_area_resol_mean 'not measured'
_diffrn_measured_fraction_theta_full 1.000
_diffrn_measured_fraction_theta_max 1.000
_diffrn_measurement_device_type 'Stoe IPDS-I'
_diffrn_measurement_method \f
_diffrn_radiation_monochromator graphite
_diffrn_radiation_source 'fine-focus sealed tube'
_diffrn_radiation_type MoK\a
_diffrn_radiation_wavelength 0.71073
_diffrn_reflns_av_R_equivalents 0.0509
_diffrn_reflns_av_sigmaI/netI 0.0185
_diffrn_reflns_limit_h_max 12
_diffrn_reflns_limit_h_min -13
_diffrn_reflns_limit_k_max 12
_diffrn_reflns_limit_k_min -13
_diffrn_reflns_limit_l_max 13
_diffrn_reflns_limit_l_min -13
_diffrn_reflns_number 2354
_diffrn_reflns_theta_full 27.80
_diffrn_reflns_theta_max 27.80
_diffrn_reflns_theta_min 3.53
_diffrn_standards_decay_% 0
_diffrn_standards_interval_count 0
_diffrn_standards_interval_time 0
_diffrn_standards_number 0
_exptl_absorpt_coefficient_mu 13.373
_exptl_absorpt_correction_T_max 0.2396
_exptl_absorpt_correction_T_min 0.1267
_exptl_absorpt_correction_type numerical
_exptl_absorpt_process_details
;
the absorption correction (X-RED; Stoe & Cie, 2002) was performed after
optimizing the crystal shape using X-SHAPE (Stoe & Cie, 1999)
;
_exptl_crystal_colour black
_exptl_crystal_density_diffrn 3.140
_exptl_crystal_density_meas ?
_exptl_crystal_density_method .
_exptl_crystal_description cube
_exptl_crystal_F_000 852
_exptl_crystal_size_max 0.1
_exptl_crystal_size_mid 0.1
_exptl_crystal_size_min 0.1
_refine_diff_density_max 0.591
_refine_diff_density_min -0.867
_refine_ls_extinction_coef none
_refine_ls_extinction_method none
_refine_ls_goodness_of_fit_ref 1.231
_refine_ls_hydrogen_treatment none
_refine_ls_matrix_type full
_refine_ls_number_parameters 6
_refine_ls_number_reflns 89
_refine_ls_number_restraints 0
_refine_ls_restrained_S_all 1.231
_refine_ls_R_factor_all 0.0202
_refine_ls_R_factor_gt 0.0202
_refine_ls_shift/su_max 0.000
_refine_ls_shift/su_mean 0.000
_refine_ls_structure_factor_coef Fsqd
_refine_ls_weighting_details 'calc w = 1/[\s^2^(Fo^2^)+21.1812P] where P = (Fo^2^+2Fc^2^)/3'
_refine_ls_weighting_scheme calc
_refine_ls_wR_factor_gt 0.0423
_refine_ls_wR_factor_ref 0.0423
_reflns_number_gt 89
_reflns_number_total 89
_reflns_threshold_expression I>2\s(I)
_cod_data_source_file bt6484.cif
_cod_data_source_block I
_cod_depositor_comments
;
The following automatic conversions were performed:

'_chemical_melting_point' value 'unknown' was changed to '?' - the
value is undefined or not given.

Automatic conversion script
Id: cif_fix_values 1646 2011-03-28 12:23:43Z adriana 

The following automatic conversions were performed:

'_chemical_melting_point' value 'unknown' was changed to '?' - the
value is undefined or not given.

Automatic conversion script
Id: cif_fix_values 1715 2011-07-08 13:25:40Z adriana 
;
_cod_original_sg_symbol_Hall '-F 423'
_cod_original_formula_sum 'K2 Ta Cl6'
_cod_database_code 2203977
_cod_database_fobs_code 2203977

loop_
_symmetry_equiv_pos_as_xyz
'x, y, z'
'x, -y, -z'
'-x, -y, z'
'-x, y, -z'
'-y, x, z'
'y, x, -z'
'y, -x, z'
'-y, -x, -z'
'y, z, x'
'-y, -z, x'
'y, -z, -x'
'-y, z, -x'
'-z, y, x'
'-z, -y, -x'
'z, -y, x'
'z, y, -x'
'z, x, y'
'-z, x, -y'
'-z, -x, y'
'z, -x, -y'
'-x, -z, -y'
'-x, z, y'
'x, -z, y'
'x, z, -y'
'x, y+1/2, z+1/2'
'x, -y+1/2, -z+1/2'
'-x, -y+1/2, z+1/2'
'-x, y+1/2, -z+1/2'
'-y, x+1/2, z+1/2'
'y, x+1/2, -z+1/2'
'y, -x+1/2, z+1/2'
'-y, -x+1/2, -z+1/2'
'y, z+1/2, x+1/2'
'-y, -z+1/2, x+1/2'
'y, -z+1/2, -x+1/2'
'-y, z+1/2, -x+1/2'
'-z, y+1/2, x+1/2'
'-z, -y+1/2, -x+1/2'
'z, -y+1/2, x+1/2'
'z, y+1/2, -x+1/2'
'z, x+1/2, y+1/2'
'-z, x+1/2, -y+1/2'
'-z, -x+1/2, y+1/2'
'z, -x+1/2, -y+1/2'
'-x, -z+1/2, -y+1/2'
'-x, z+1/2, y+1/2'
'x, -z+1/2, y+1/2'
'x, z+1/2, -y+1/2'
'x+1/2, y, z+1/2'
'x+1/2, -y, -z+1/2'
'-x+1/2, -y, z+1/2'
'-x+1/2, y, -z+1/2'
'-y+1/2, x, z+1/2'
'y+1/2, x, -z+1/2'
'y+1/2, -x, z+1/2'
'-y+1/2, -x, -z+1/2'
'y+1/2, z, x+1/2'
'-y+1/2, -z, x+1/2'
'y+1/2, -z, -x+1/2'
'-y+1/2, z, -x+1/2'
'-z+1/2, y, x+1/2'
'-z+1/2, -y, -x+1/2'
'z+1/2, -y, x+1/2'
'z+1/2, y, -x+1/2'
'z+1/2, x, y+1/2'
'-z+1/2, x, -y+1/2'
'-z+1/2, -x, y+1/2'
'z+1/2, -x, -y+1/2'
'-x+1/2, -z, -y+1/2'
'-x+1/2, z, y+1/2'
'x+1/2, -z, y+1/2'
'x+1/2, z, -y+1/2'
'x+1/2, y+1/2, z'
'x+1/2, -y+1/2, -z'
'-x+1/2, -y+1/2, z'
'-x+1/2, y+1/2, -z'
'-y+1/2, x+1/2, z'
'y+1/2, x+1/2, -z'
'y+1/2, -x+1/2, z'
'-y+1/2, -x+1/2, -z'
'y+1/2, z+1/2, x'
'-y+1/2, -z+1/2, x'
'y+1/2, -z+1/2, -x'
'-y+1/2, z+1/2, -x'
'-z+1/2, y+1/2, x'
'-z+1/2, -y+1/2, -x'
'z+1/2, -y+1/2, x'
'z+1/2, y+1/2, -x'
'z+1/2, x+1/2, y'
'-z+1/2, x+1/2, -y'
'-z+1/2, -x+1/2, y'
'z+1/2, -x+1/2, -y'
'-x+1/2, -z+1/2, -y'
'-x+1/2, z+1/2, y'
'x+1/2, -z+1/2, y'
'x+1/2, z+1/2, -y'
'-x, -y, -z'
'-x, y, z'
'x, y, -z'
'x, -y, z'
'y, -x, -z'
'-y, -x, z'
'-y, x, -z'
'y, x, z'
'-y, -z, -x'
'y, z, -x'
'-y, z, x'
'y, -z, x'
'z, -y, -x'
'z, y, x'
'-z, y, -x'
'-z, -y, x'
'-z, -x, -y'
'z, -x, y'
'z, x, -y'
'-z, x, y'
'x, z, y'
'x, -z, -y'
'-x, z, -y'
'-x, -z, y'
'-x, -y+1/2, -z+1/2'
'-x, y+1/2, z+1/2'
'x, y+1/2, -z+1/2'
'x, -y+1/2, z+1/2'
'y, -x+1/2, -z+1/2'
'-y, -x+1/2, z+1/2'
'-y, x+1/2, -z+1/2'
'y, x+1/2, z+1/2'
'-y, -z+1/2, -x+1/2'
'y, z+1/2, -x+1/2'
'-y, z+1/2, x+1/2'
'y, -z+1/2, x+1/2'
'z, -y+1/2, -x+1/2'
'z, y+1/2, x+1/2'
'-z, y+1/2, -x+1/2'
'-z, -y+1/2, x+1/2'
'-z, -x+1/2, -y+1/2'
'z, -x+1/2, y+1/2'
'z, x+1/2, -y+1/2'
'-z, x+1/2, y+1/2'
'x, z+1/2, y+1/2'
'x, -z+1/2, -y+1/2'
'-x, z+1/2, -y+1/2'
'-x, -z+1/2, y+1/2'
'-x+1/2, -y, -z+1/2'
'-x+1/2, y, z+1/2'
'x+1/2, y, -z+1/2'
'x+1/2, -y, z+1/2'
'y+1/2, -x, -z+1/2'
'-y+1/2, -x, z+1/2'
'-y+1/2, x, -z+1/2'
'y+1/2, x, z+1/2'
'-y+1/2, -z, -x+1/2'
'y+1/2, z, -x+1/2'
'-y+1/2, z, x+1/2'
'y+1/2, -z, x+1/2'
'z+1/2, -y, -x+1/2'
'z+1/2, y, x+1/2'
'-z+1/2, y, -x+1/2'
'-z+1/2, -y, x+1/2'
'-z+1/2, -x, -y+1/2'
'z+1/2, -x, y+1/2'
'z+1/2, x, -y+1/2'
'-z+1/2, x, y+1/2'
'x+1/2, z, y+1/2'
'x+1/2, -z, -y+1/2'
'-x+1/2, z, -y+1/2'
'-x+1/2, -z, y+1/2'
'-x+1/2, -y+1/2, -z'
'-x+1/2, y+1/2, z'
'x+1/2, y+1/2, -z'
'x+1/2, -y+1/2, z'
'y+1/2, -x+1/2, -z'
'-y+1/2, -x+1/2, z'
'-y+1/2, x+1/2, -z'
'y+1/2, x+1/2, z'
'-y+1/2, -z+1/2, -x'
'y+1/2, z+1/2, -x'
'-y+1/2, z+1/2, x'
'y+1/2, -z+1/2, x'
'z+1/2, -y+1/2, -x'
'z+1/2, y+1/2, x'
'-z+1/2, y+1/2, -x'
'-z+1/2, -y+1/2, x'
'-z+1/2, -x+1/2, -y'
'z+1/2, -x+1/2, y'
'z+1/2, x+1/2, -y'
'-z+1/2, x+1/2, y'
'x+1/2, z+1/2, y'
'x+1/2, -z+1/2, -y'
'-x+1/2, z+1/2, -y'
'-x+1/2, -z+1/2, y'

loop_
_atom_site_label
_atom_site_fract_x
_atom_site_fract_y
_atom_site_fract_z
_atom_site_U_iso_or_equiv
_atom_site_adp_type
_atom_site_calc_flag
_atom_site_refinement_flags
_atom_site_occupancy
_atom_site_type_symbol
Ta 0.0000 0.0000 0.0000 0.0274(3) Uani d S 1 Ta
Cl 0.0000 -0.2399(3) 0.0000 0.0639(10) Uani d S 1 Cl
K 0.2500 -0.2500 0.2500 0.0614(14) Uani d S 1 K

loop_
_atom_site_aniso_label
_atom_site_aniso_U_11
_atom_site_aniso_U_22
_atom_site_aniso_U_33
_atom_site_aniso_U_12
_atom_site_aniso_U_13
_atom_site_aniso_U_23
Ta 0.0274(3) 0.0274(3) 0.0274(3) 0.000 0.000 0.000
Cl 0.0832(15) 0.0252(13) 0.0832(15) 0.000 0.000 0.000
K 0.0614(14) 0.0614(14) 0.0614(14) 0.000 0.000 0.000

loop_
_atom_type_symbol
_atom_type_description
_atom_type_scat_dispersion_real
_atom_type_scat_dispersion_imag
_atom_type_scat_source
K K 0.2009 0.2494 'International Tables Vol C Tables 4.2.6.8 and 6.1.1.4'
Ta Ta -0.7052 6.5227 'International Tables Vol C Tables 4.2.6.8 and 6.1.1.4'
Cl Cl 0.1484 0.1585 'International Tables Vol C Tables 4.2.6.8 and 6.1.1.4'

loop_
_geom_angle_atom_site_label_1
_geom_angle_atom_site_label_2
_geom_angle_atom_site_label_3
_geom_angle_site_symmetry_1
_geom_angle_site_symmetry_3
_geom_angle
_geom_angle_publ_flag
Cl Ta Cl 17 101 90.0 yes
Cl Ta Cl 17 . 90.0 no
Cl Ta Cl 101 . 90.0 no
Cl Ta Cl 17 113 180.0 yes
Cl Ta Cl 101 113 90.0 no
Cl Ta Cl . 113 90.0 no
Cl Ta Cl 17 97 90.0 no
Cl Ta Cl 101 97 90.0 no
Cl Ta Cl . 97 180.0 no
Cl Ta Cl 113 97 90.0 no
Cl Ta Cl 17 5 90.0 no
Cl Ta Cl 101 5 180.0 no
Cl Ta Cl . 5 90.0 no
Cl Ta Cl 113 5 90.0 no
Cl Ta Cl 97 5 90.0 no
Ta Cl K . 49_454 91.64(5) no
Ta Cl K . . 91.64(5) no
K Cl K 49_454 . 176.71(9) no
Ta Cl K . 169_545 91.64(5) no
K Cl K 49_454 169_545 89.953(3) no
K Cl K . 169_545 89.953(3) no
Ta Cl K . 121_545 91.64(5) no
K Cl K 49_454 121_545 89.953(3) no
K Cl K . 121_545 89.953(3) no
K Cl K 169_545 121_545 176.71(9) no
Cl K Cl 65 149 57.31(8) no
Cl K Cl 65 49 57.31(8) no
Cl K Cl 149 49 57.31(8) no
Cl K Cl 65 . 119.973(2) no
Cl K Cl 149 . 119.973(2) no
Cl K Cl 49 . 176.71(9) no
Cl K Cl 65 41_545 176.71(9) no
Cl K Cl 149 41_545 119.973(2) no
Cl K Cl 49 41_545 119.973(2) no
Cl K Cl . 41_545 62.68(8) no
Cl K Cl 65 173_545 119.9730(10) no
Cl K Cl 149 173_545 176.71(9) no
Cl K Cl 49 173_545 119.973(2) no
Cl K Cl . 173_545 62.68(8) no
Cl K Cl 41_545 173_545 62.68(8) no
Cl K Cl 65 185_545 90.047(3) no
Cl K Cl 149 185_545 119.973(2) no
Cl K Cl 49 185_545 62.68(8) no
Cl K Cl . 185_545 119.973(2) no
Cl K Cl 41_545 185_545 90.047(3) no
Cl K Cl 173_545 185_545 57.31(8) no
Cl K Cl 65 121_545 119.973(2) no
Cl K Cl 149 121_545 62.68(8) no
Cl K Cl 49 121_545 90.047(3) no
Cl K Cl . 121_545 90.047(3) no
Cl K Cl 41_545 121_545 57.31(8) no
Cl K Cl 173_545 121_545 119.973(2) no
Cl K Cl 185_545 121_545 119.973(2) no
Cl K Cl 65 29_545 119.973(2) no
Cl K Cl 149 29_545 90.047(3) no
Cl K Cl 49 29_545 62.68(8) no
Cl K Cl . 29_545 119.973(2) no
Cl K Cl 41_545 29_545 57.31(8) no
Cl K Cl 173_545 29_545 90.047(3) no
Cl K Cl 185_545 29_545 62.68(8) no
Cl K Cl 121_545 29_545 57.31(8) no
Cl K Cl 65 5 62.68(8) no
Cl K Cl 149 5 90.047(3) no
Cl K Cl 49 5 119.973(2) no
Cl K Cl . 5 57.31(8) no
Cl K Cl 41_545 5 119.973(2) no
Cl K Cl 173_545 5 90.047(3) no
Cl K Cl 185_545 5 119.973(2) no
Cl K Cl 121_545 5 119.973(2) no
Cl K Cl 29_545 5 176.71(9) no
Cl K Cl 65 169_545 62.68(8) no
Cl K Cl 149 169_545 119.973(2) no
Cl K Cl 49 169_545 90.047(3) no
Cl K Cl . 169_545 90.047(3) no
Cl K Cl 41_545 169_545 119.973(2) no
Cl K Cl 173_545 169_545 57.31(8) no
Cl K Cl 185_545 169_545 57.31(8) no
Cl K Cl 121_545 169_545 176.71(9) no
Cl K Cl 29_545 169_545 119.973(2) no
Cl K Cl 5 169_545 62.68(8) no
Cl K Cl 65 113 90.047(3) no
Cl K Cl 149 113 62.68(8) no
Cl K Cl 49 113 119.973(2) no
Cl K Cl . 113 57.31(8) no
Cl K Cl 41_545 113 90.047(3) no
Cl K Cl 173_545 113 119.973(2) no
Cl K Cl 185_545 113 176.71(9) no
Cl K Cl 121_545 113 62.68(8) no
Cl K Cl 29_545 113 119.973(2) no
Cl K Cl 5 113 57.31(8) no
Cl K Cl 169_545 113 119.973(2) no

loop_
_geom_bond_atom_site_label_1
_geom_bond_atom_site_label_2
_geom_bond_site_symmetry_2
_geom_bond_distance
_geom_bond_publ_flag
Ta Cl 17 2.397(3) yes
Ta Cl 101 2.397(3) no
Ta Cl . 2.397(3) no
Ta Cl 113 2.397(3) no
Ta Cl 97 2.397(3) no
Ta Cl 5 2.397(3) no
Cl K 49_454 3.5347(6) no
Cl K . 3.5347(6) no
Cl K 169_545 3.5347(6) no
Cl K 121_545 3.5347(6) no
K Cl 65 3.5347(6) yes
K Cl 149 3.5347(6) no
K Cl 49 3.5347(6) no
K Cl 41_545 3.5347(6) no
K Cl 173_545 3.5347(6) no
K Cl 185_545 3.5347(6) no
K Cl 121_545 3.5347(6) no
K Cl 29_545 3.5347(6) no
K Cl 5 3.5347(6) no
K Cl 169_545 3.5347(6) no
K Cl 113 3.5347(6) no
